data_2234512
loop_
_publ_author_name
'Bouchene, Rafika'
'Bouacida, Sofiane'
'Berrah, Fadila'
'Daran, Jean-Claude'

_publ_section_title
;
 2-Amino-3-carboxypyridinium chloride hemihydrate
;
_journal_coeditor_code BQ2352
_journal_issue 5
_journal_name_full 'Acta Crystallographica Section E'
_journal_page_first o1493
_journal_page_last o1494
_journal_paper_doi 10.1107/S1600536812017230
_journal_volume 68
_journal_year 2012
_chemical_formula_iupac 'C6 H7 N2 O2 +, Cl -, 0.5H2 O'
_chemical_formula_moiety 'C6 H7 N2 O2 +, Cl -, 0.5(H2 O)'
_chemical_formula_sum 'C6 H8 Cl N2 O2.5'
_chemical_formula_weight 183.60
_chemical_name_systematic
;
2-Amino-3-carboxypyridinium chloride hemihydrate
;
_space_group_crystal_system triclinic
_space_group_IT_number 2
_space_group_name_Hall '-P 1'
_space_group_name_H-M_alt 'P -1'
_symmetry_space_group_name_Hall '-P 1'
_symmetry_space_group_name_H-M 'P -1'
_atom_sites_solution_hydrogens geom
_atom_sites_solution_primary direct
_atom_sites_solution_secondary difmap
_cell_angle_alpha 81.392(4)
_cell_angle_beta 81.276(3)
_cell_angle_gamma 81.682(4)
_cell_formula_units_Z 4
_cell_length_a 7.8949(4)
_cell_length_b 9.1639(5)
_cell_length_c 11.0285(6)
_cell_measurement_reflns_used 8921
_cell_measurement_temperature 180(2)
_cell_measurement_theta_max 28.3067
_cell_measurement_theta_min 3.0191
_cell_volume 773.68(7)
_computing_cell_refinement 'CrysAlis PRO (Agilent, 2011)'
_computing_data_collection 'CrysAlis PRO (Agilent, 2011)'
_computing_data_reduction 'CrysAlis PRO (Agilent, 2011)'
_computing_molecular_graphics 'ORTEP-3 for Windows (Farrugia,1997) and DIAMOND (Brandenburg & Berndt, 2001)'
_computing_publication_material 'WinGX (Farrugia, 1999)'
_computing_structure_refinement 'SHELXL97 (Sheldrick, 2008)'
_computing_structure_solution 'SIR2002 (Burla <i>et al.</i>, 2005)'
_diffrn_ambient_temperature 180(2)
_diffrn_detector_area_resol_mean 8.2632
_diffrn_measured_fraction_theta_full 0.998
_diffrn_measured_fraction_theta_max 0.928
_diffrn_measurement_device_type 'Agilent Xcalibur Sapphire1 long-nozzle'
_diffrn_measurement_method '\w scans'
_diffrn_radiation_monochromator graphite
_diffrn_radiation_source 'fine-focus sealed tube'
_diffrn_radiation_type MoK\a
_diffrn_radiation_wavelength 0.71073
_diffrn_reflns_av_R_equivalents 0.0327
_diffrn_reflns_limit_h_max 9
_diffrn_reflns_limit_h_min -10
_diffrn_reflns_limit_k_max 12
_diffrn_reflns_limit_k_min -12
_diffrn_reflns_limit_l_max 14
_diffrn_reflns_limit_l_min -13
_diffrn_reflns_number 14449
_diffrn_reflns_theta_full 26
_diffrn_reflns_theta_max 28.37
_diffrn_reflns_theta_min 3.03
_exptl_absorpt_coefficient_mu 0.451
_exptl_absorpt_correction_T_max 1
_exptl_absorpt_correction_T_min 0.831
_exptl_absorpt_correction_type multi-scan
_exptl_absorpt_process_details
;
(CrysAlis PRO; Agilent, 2011)
;
_exptl_crystal_colour colourless
_exptl_crystal_density_diffrn 1.576
_exptl_crystal_density_method 'not measured'
_exptl_crystal_description box
_exptl_crystal_F_000 380
_exptl_crystal_size_max 0.1
_exptl_crystal_size_mid 0.08
_exptl_crystal_size_min 0.06
_refine_diff_density_max 0.259
_refine_diff_density_min -0.281
_refine_ls_extinction_method none
_refine_ls_goodness_of_fit_ref 1.009
_refine_ls_hydrogen_treatment mixed
_refine_ls_matrix_type full
_refine_ls_number_parameters 214
_refine_ls_number_reflns 3600
_refine_ls_number_restraints 3
_refine_ls_restrained_S_all 1.009
_refine_ls_R_factor_all 0.0427
_refine_ls_R_factor_gt 0.0297
_refine_ls_shift/su_max 0.006
_refine_ls_shift/su_mean 0
_refine_ls_structure_factor_coef Fsqd
_refine_ls_weighting_details 'calc w=1/[\s^2^(Fo^2^)+(0.0442P)^2^+0.1332P] where P=(Fo^2^+2Fc^2^)/3'
_refine_ls_weighting_scheme calc
_refine_ls_wR_factor_gt 0.0744
_refine_ls_wR_factor_ref 0.08
_reflns_number_gt 2857
_reflns_number_total 3600
_reflns_threshold_expression I>2sigma(I)
_cod_data_source_file bq2352.cif
_cod_data_source_block I
_cod_original_formula_sum 'C6 H8 Cl1 N2 O2.5'
_cod_database_code 2234512
_cod_database_fobs_code 2234512

loop_
_space_group_symop_operation_xyz
'x, y, z'
'-x, -y, -z'

loop_
_atom_site_type_symbol
_atom_site_label
_atom_site_fract_x
_atom_site_fract_y
_atom_site_fract_z
_atom_site_U_iso_or_equiv
_atom_site_adp_type
_atom_site_calc_flag
_atom_site_refinement_flags
_atom_site_occupancy
_atom_site_symmetry_multiplicity
N N3A -0.02482(16) 0.24894(14) 0.18532(11) 0.0277(3) Uani d . 1 1
H H3A1 -0.0772 0.2962 0.2448 0.033 Uiso calc R 1 1
H H3A2 -0.0497 0.2761 0.1114 0.033 Uiso calc R 1 1
N N3B 0.13489(17) 0.59931(14) 0.23112(12) 0.0291(3) Uani d . 1 1
H H3B1 0.0857 0.6432 0.2933 0.035 Uiso calc R 1 1
H H3B2 0.1053 0.6298 0.1588 0.035 Uiso calc R 1 1
O O1W 0.33167(15) 0.38876(12) 0.72134(10) 0.0306(2) Uani d D 1 1
H H1W 0.287(2) 0.3146(14) 0.7070(17) 0.046 Uiso d D 1 1
H H2W 0.280(2) 0.4650(14) 0.6834(16) 0.046 Uiso d D 1 1
Cl Cl1 0.19706(5) 0.11808(4) 0.64870(3) 0.03012(11) Uani d . 1 1
Cl Cl2 0.14081(5) 0.65043(4) 0.55111(3) 0.03071(11) Uani d . 1 1
O O1A 0.05136(14) 0.18895(12) -0.04721(9) 0.0301(2) Uani d . 1 1
O O2A 0.26652(14) 0.01182(12) -0.09112(9) 0.0287(2) Uani d . 1 1
H H2A 0.2445 0.0392 -0.1619 0.043 Uiso calc R 1 1
O O1B 0.20803(14) 0.54951(12) -0.00916(10) 0.0333(3) Uani d . 1 1
N N4A 0.12830(15) 0.09603(13) 0.32534(10) 0.0220(2) Uani d . 1 1
H H4A 0.074 0.1486 0.3809 0.026 Uiso calc R 1 1
N N4B 0.29795(16) 0.44117(14) 0.36162(11) 0.0259(3) Uani d . 1 1
H H4B 0.2425 0.488 0.4204 0.031 Uiso calc R 1 1
C C2B 0.34601(17) 0.40270(14) 0.15203(12) 0.0193(3) Uani d . 1 1
C C2A 0.19059(17) 0.05053(15) 0.11658(12) 0.0196(3) Uani d . 1 1
C C3A 0.09315(17) 0.13510(15) 0.20751(12) 0.0201(3) Uani d . 1 1
C C5A 0.24283(19) -0.01981(16) 0.36061(13) 0.0256(3) Uani d . 1 1
H H5A 0.2593 -0.0421 0.4434 0.031 Uiso calc R 1 1
C C7A 0.30817(19) -0.06680(16) 0.15319(13) 0.0238(3) Uani d . 1 1
H H7A 0.372 -0.1227 0.0942 0.029 Uiso calc R 1 1
C C1A 0.16107(18) 0.09171(15) -0.01399(12) 0.0210(3) Uani d . 1 1
O O2B 0.38993(13) 0.34859(11) -0.05118(9) 0.0272(2) Uani d . 1 1
H H2B 0.3638 0.3747 -0.1211 0.041 Uiso calc R 1 1
C C1B 0.30608(17) 0.44226(15) 0.02359(12) 0.0209(3) Uani d . 1 1
C C7B 0.47068(18) 0.28766(16) 0.18251(13) 0.0227(3) Uani d . 1 1
H H7B 0.5304 0.2339 0.1208 0.027 Uiso calc R 1 1
C C3B 0.25557(18) 0.48538(15) 0.24663(13) 0.0218(3) Uani d . 1 1
C C5B 0.4206(2) 0.32921(17) 0.39066(14) 0.0279(3) Uani d . 1 1
H H5B 0.4441 0.3064 0.4719 0.033 Uiso calc R 1 1
C C6B 0.51055(19) 0.24892(17) 0.30269(13) 0.0264(3) Uani d . 1 1
H H6B 0.5956 0.171 0.322 0.032 Uiso calc R 1 1
C C6A 0.3345(2) -0.10448(17) 0.27672(14) 0.0281(3) Uani d . 1 1
H H6A 0.413 -0.1856 0.3008 0.034 Uiso calc R 1 1

loop_
_atom_site_aniso_label
_atom_site_aniso_U_11
_atom_site_aniso_U_22
_atom_site_aniso_U_33
_atom_site_aniso_U_12
_atom_site_aniso_U_13
_atom_site_aniso_U_23
N3A 0.0289(7) 0.0298(7) 0.0217(6) 0.0094(6) -0.0026(5) -0.0084(5)
N3B 0.0302(7) 0.0268(6) 0.0280(7) 0.0051(6) -0.0008(5) -0.0080(5)
O1W 0.0410(7) 0.0254(6) 0.0259(5) 0.0005(5) -0.0104(5) -0.0036(4)
Cl1 0.0377(2) 0.0322(2) 0.02155(18) -0.00542(16) -0.00607(15) -0.00379(14)
Cl2 0.0382(2) 0.0302(2) 0.02172(18) 0.00677(16) -0.00392(15) -0.00771(14)
O1A 0.0310(6) 0.0335(6) 0.0227(5) 0.0100(5) -0.0058(4) -0.0049(4)
O2A 0.0349(6) 0.0301(6) 0.0179(5) 0.0084(5) -0.0028(4) -0.0059(4)
O1B 0.0351(6) 0.0326(6) 0.0278(6) 0.0113(5) -0.0065(5) -0.0024(4)
N4A 0.0249(6) 0.0228(6) 0.0185(5) -0.0021(5) -0.0001(5) -0.0062(4)
N4B 0.0261(6) 0.0306(7) 0.0208(6) -0.0008(5) 0.0008(5) -0.0093(5)
C2B 0.0190(6) 0.0178(6) 0.0209(6) -0.0034(5) -0.0004(5) -0.0032(5)
C2A 0.0190(7) 0.0188(6) 0.0209(7) -0.0021(5) -0.0015(5) -0.0042(5)
C3A 0.0193(7) 0.0216(7) 0.0197(6) -0.0041(5) -0.0017(5) -0.0033(5)
C5A 0.0304(8) 0.0265(7) 0.0202(7) -0.0028(6) -0.0061(6) -0.0014(6)
C7A 0.0250(7) 0.0223(7) 0.0232(7) 0.0005(6) -0.0013(6) -0.0055(5)
C1A 0.0211(7) 0.0212(7) 0.0204(7) -0.0028(6) -0.0003(5) -0.0045(5)
O2B 0.0330(6) 0.0277(5) 0.0197(5) 0.0050(5) -0.0058(4) -0.0058(4)
C1B 0.0191(7) 0.0204(7) 0.0225(7) -0.0017(6) -0.0007(5) -0.0039(5)
C7B 0.0224(7) 0.0227(7) 0.0232(7) -0.0025(6) -0.0009(6) -0.0058(5)
C3B 0.0201(7) 0.0217(7) 0.0239(7) -0.0049(6) -0.0005(5) -0.0043(5)
C5B 0.0284(8) 0.0344(8) 0.0210(7) -0.0043(7) -0.0050(6) -0.0024(6)
C6B 0.0247(7) 0.0269(7) 0.0264(7) 0.0007(6) -0.0059(6) -0.0013(6)
C6A 0.0300(8) 0.0249(7) 0.0273(7) 0.0049(6) -0.0070(6) -0.0018(6)

loop_
_atom_type_symbol
_atom_type_description
_atom_type_scat_dispersion_real
_atom_type_scat_dispersion_imag
_atom_type_scat_source
C C 0.0033 0.0016 'International Tables Vol C Tables 4.2.6.8 and 6.1.1.4'
H H 0 0 'International Tables Vol C Tables 4.2.6.8 and 6.1.1.4'
Cl Cl 0.1484 0.1585 'International Tables Vol C Tables 4.2.6.8 and 6.1.1.4'
N N 0.0061 0.0033 'International Tables Vol C Tables 4.2.6.8 and 6.1.1.4'
O O 0.0106 0.006 'International Tables Vol C Tables 4.2.6.8 and 6.1.1.4'

loop_
_geom_angle_atom_site_label_1
_geom_angle_atom_site_label_2
_geom_angle_atom_site_label_3
_geom_angle
C3A N3A H3A1 120
C3A N3A H3A2 120
H3A1 N3A H3A2 120
C3B N3B H3B1 120
C3B N3B H3B2 120
H3B1 N3B H3B2 120
H1W O1W H2W 106.3(15)
C1A O2A H2A 109.5
C5A N4A C3A 123.91(12)
C5A N4A H4A 118
C3A N4A H4A 118
C5B N4B C3B 124.58(13)
C5B N4B H4B 117.7
C3B N4B H4B 117.7
C7B C2B C3B 118.77(12)
C7B C2B C1B 121.29(12)
C3B C2B C1B 119.94(12)
C7A C2A C3A 118.82(12)
C7A C2A C1A 122.21(12)
C3A C2A C1A 118.96(12)
N3A C3A N4A 118.07(12)
N3A C3A C2A 125.06(12)
N4A C3A C2A 116.85(12)
N4A C5A C6A 120.56(13)
N4A C5A H5A 119.7
C6A C5A H5A 119.7
C2A C7A C6A 121.60(13)
C2A C7A H7A 119.2
C6A C7A H7A 119.2
O1A C1A O2A 123.10(12)
O1A C1A C2A 123.28(12)
O2A C1A C2A 113.62(12)
C1B O2B H2B 109.5
O1B C1B O2B 123.72(13)
O1B C1B C2B 123.43(12)
O2B C1B C2B 112.84(12)
C2B C7B C6B 122.19(13)
C2B C7B H7B 118.9
C6B C7B H7B 118.9
N3B C3B N4B 118.05(13)
N3B C3B C2B 125.61(13)
N4B C3B C2B 116.33(13)
N4B C5B C6B 120.70(13)
N4B C5B H5B 119.7
C6B C5B H5B 119.7
C5B C6B C7B 117.41(14)
C5B C6B H6B 121.3
C7B C6B H6B 121.3
C5A C6A C7A 118.20(14)
C5A C6A H6A 120.9
C7A C6A H6A 120.9

loop_
_geom_bond_atom_site_label_1
_geom_bond_atom_site_label_2
_geom_bond_distance
N3A C3A 1.3143(18)
N3A H3A1 0.86
N3A H3A2 0.86
N3B C3B 1.3172(18)
N3B H3B1 0.86
N3B H3B2 0.86
O1W H1W 0.854(9)
O1W H2W 0.843(9)
O1A C1A 1.2058(17)
O2A C1A 1.3221(16)
O2A H2A 0.82
O1B C1B 1.2058(17)
N4A C5A 1.3420(18)
N4A C3A 1.3548(17)
N4A H4A 0.86
N4B C5B 1.342(2)
N4B C3B 1.3491(18)
N4B H4B 0.86
C2B C7B 1.3738(19)
C2B C3B 1.4236(19)
C2B C1B 1.4785(18)
C2A C7A 1.3695(19)
C2A C3A 1.4227(19)
C2A C1A 1.4778(18)
C5A C6A 1.353(2)
C5A H5A 0.93
C7A C6A 1.394(2)
C7A H7A 0.93
O2B C1B 1.3179(16)
O2B H2B 0.82
C7B C6B 1.3911(19)
C7B H7B 0.93
C5B C6B 1.357(2)
C5B H5B 0.93
C6B H6B 0.93
C6A H6A 0.93

loop_
_geom_hbond_atom_site_label_D
_geom_hbond_atom_site_label_H
_geom_hbond_atom_site_label_A
_geom_hbond_site_symmetry_A
_geom_hbond_distance_DH
_geom_hbond_distance_HA
_geom_hbond_distance_DA
_geom_hbond_angle_DHA
_geom_hbond_publ_flag
O1W H1W Cl1 . 0.854(14) 2.240(14) 3.0887(12) 172.6(16) yes
O1W H2W Cl2 . 0.844(15) 2.330(15) 3.1639(12) 170.1(15) yes
O2A H2A Cl1 1_554 0.8200 2.1800 2.9948(11) 177.00 yes
O2B H2B O1W 1_554 0.8200 1.7800 2.5818(15) 166.00 yes
N3B H3B2 O1B . 0.8600 2.1000 2.7176(17) 128.00 yes
N3B H3B2 O1A 2_565 0.8600 2.2500 2.9903(17) 144.00 yes
N3A H3A2 O1A . 0.8600 2.0400 2.6644(16) 129.00 yes
N3A H3A2 O1B 2_565 0.8600 2.1700 2.8781(17) 140.00 yes
N3A H3A1 Cl2 2_566 0.8600 2.3400 3.1447(13) 156.00 yes
N4A H4A Cl2 2_566 0.8600 2.4400 3.2265(12) 152.00 yes
N4B H4B Cl2 . 0.8600 2.2100 3.0510(13) 166.00 yes
C5A H5A Cl1 . 0.9300 2.8200 3.5417(15) 135.00 ?
C6A H6A O1W 2_656 0.9300 2.5500 3.427(2) 158.00 ?
C7A H7A O2A . 0.9300 2.4200 2.7397(17) 100.00 ?
C7B H7B O2B . 0.9300 2.3700 2.7065(17) 101.00 ?

loop_
_geom_torsion_atom_site_label_1
_geom_torsion_atom_site_label_2
_geom_torsion_atom_site_label_3
_geom_torsion_atom_site_label_4
_geom_torsion
C5A N4A C3A N3A 178.44(13)
C5A N4A C3A C2A -2.8(2)
C7A C2A C3A N3A -179.18(14)
C1A C2A C3A N3A 0.5(2)
C7A C2A C3A N4A 2.20(19)
C1A C2A C3A N4A -178.08(12)
C3A N4A C5A C6A 1.4(2)
C3A C2A C7A C6A -0.2(2)
C1A C2A C7A C6A -179.93(14)
C7A C2A C1A O1A 175.54(13)
C3A C2A C1A O1A -4.2(2)
C7A C2A C1A O2A -4.50(19)
C3A C2A C1A O2A 175.79(12)
C7B C2B C1B O1B -173.77(14)
C3B C2B C1B O1B 5.7(2)
C7B C2B C1B O2B 5.75(18)
C3B C2B C1B O2B -174.82(12)
C3B C2B C7B C6B 0.4(2)
C1B C2B C7B C6B 179.82(13)
C5B N4B C3B N3B -178.55(13)
C5B N4B C3B C2B 1.8(2)
C7B C2B C3B N3B 179.06(13)
C1B C2B C3B N3B -0.4(2)
C7B C2B C3B N4B -1.36(19)
C1B C2B C3B N4B 179.19(12)
C3B N4B C5B C6B -1.3(2)
N4B C5B C6B C7B 0.1(2)
C2B C7B C6B C5B 0.3(2)
N4A C5A C6A C7A 0.8(2)
C2A C7A C6A C5A -1.3(2)
